data_7208050
loop_
_publ_author_name
'Gil-Hern\'andez, Beatriz'
'Gili, Pedro'
'Pas\'an, Jorge'
'Sanchiz, Joaqu\'in'
'Ruiz-P\'erez, Catalina'

_publ_section_title
;
 Two-dimensional (6,3) networks obtained with the {Cu3(Hmesox)3}3&#x2212;
 secondary building unit (H4mesox = mesoxalic acid)
;
_journal_issue 13
_journal_name_full CrystEngComm
_journal_page_first 4289
_journal_paper_doi 10.1039/c2ce06418a
_journal_volume 14
_journal_year 2012
_chemical_formula_moiety '3Cu, La, 3(C3 H O6), 13(H2 O)'
_chemical_formula_sum 'C9 H29 Cu3 La O31'
_chemical_formula_weight 962.62
_chemical_name_systematic
;
?
;
_space_group_IT_number 14
_symmetry_cell_setting monoclinic
_symmetry_space_group_name_Hall '-P 2yn'
_symmetry_space_group_name_H-M 'P 1 21/n 1'
_atom_sites_solution_hydrogens notdet
_atom_sites_solution_primary direct
_atom_sites_solution_secondary difmap
_audit_creation_method SHELXL-97
_cell_angle_alpha 90.00
_cell_angle_beta 93.794(16)
_cell_angle_gamma 90.00
_cell_formula_units_Z 4
_cell_length_a 11.796(3)
_cell_length_b 12.218(3)
_cell_length_c 18.964(11)
_cell_measurement_temperature 293(2)
_cell_volume 2727.2(19)
_computing_cell_refinement 'HKL2000 (Otwinowski & Minor, 1997)'
_computing_data_collection 'Collect (Nonius BV, 1997-2000)'
_computing_data_reduction 'HKL2000 (Otwinowski & Minor, 1997)'
_computing_publication_material 'WinGX publication routines (Farrugia, 1999)'
_computing_structure_refinement 'SHELXL-97 (Sheldrick, 1997)'
_computing_structure_solution 'SHELXS-97 (Sheldrick, 1997)'
_diffrn_ambient_temperature 293(2)
_diffrn_detector 'CCD plate'
_diffrn_detector_area_resol_mean 9
_diffrn_measured_fraction_theta_full 0.993
_diffrn_measured_fraction_theta_max 0.993
_diffrn_measurement_device '95mm CCD camera on \k-goniostat'
_diffrn_measurement_device_type KappaCCD
_diffrn_measurement_method 'CCD rotation images, thick slices'
_diffrn_radiation_monochromator 'horizonally mounted graphite crystal'
_diffrn_radiation_probe x-ray
_diffrn_radiation_source 'fine-focus sealed tube'
_diffrn_radiation_type Mok\a
_diffrn_radiation_wavelength 0.71073
_diffrn_reflns_av_R_equivalents 0.0000
_diffrn_reflns_av_sigmaI/netI 0.0479
_diffrn_reflns_limit_h_max 17
_diffrn_reflns_limit_h_min 0
_diffrn_reflns_limit_k_max 17
_diffrn_reflns_limit_k_min 0
_diffrn_reflns_limit_l_max 27
_diffrn_reflns_limit_l_min -27
_diffrn_reflns_number 8713
_diffrn_reflns_theta_full 31.10
_diffrn_reflns_theta_max 31.10
_diffrn_reflns_theta_min 1.98
_diffrn_source 'Enraf Nonius FR590'
_exptl_absorpt_coefficient_mu 3.968
_exptl_absorpt_correction_T_max 0.2909
_exptl_absorpt_correction_T_min 0.2688
_exptl_absorpt_correction_type cylinder
_exptl_absorpt_process_details
;
Interpolation using Int.Tab. Vol. C (1992) p. 523,Tab. 6.3.3.3
for values of muR in the range 0-2.5, and Int.Tab. Vol.II (1959)
p.302; Table 5.3.6 B for muR in the range 2.6-10.0.
The interpolation procedure of C.W.Dwiggins Jr (Acta Cryst.(1975)
A31,146-148) is used with some modification.
;
_exptl_crystal_colour Blue
_exptl_crystal_density_diffrn 2.274
_exptl_crystal_density_method 'not measured'
_exptl_crystal_description Plate
_exptl_crystal_F_000 1784
_exptl_crystal_size_max 0.2
_exptl_crystal_size_mid 0.18
_exptl_crystal_size_min 0.08
_exptl_crystal_size_rad 0.2000
_refine_diff_density_max 1.730
_refine_diff_density_min -1.234
_refine_diff_density_rms 0.362
_refine_ls_extinction_coef 0.0053(4)
_refine_ls_extinction_expression Fc^*^=kFc[1+0.001xFc^2^\l^3^/sin(2\q)]^-1/4^
_refine_ls_extinction_method SHELXL
_refine_ls_goodness_of_fit_ref 1.135
_refine_ls_hydrogen_treatment undef
_refine_ls_matrix_type full
_refine_ls_number_parameters 398
_refine_ls_number_reflns 8713
_refine_ls_number_restraints 0
_refine_ls_restrained_S_all 1.135
_refine_ls_R_factor_all 0.0601
_refine_ls_R_factor_gt 0.0458
_refine_ls_shift/su_max 0.001
_refine_ls_shift/su_mean 0.000
_refine_ls_structure_factor_coef Fsqd
_refine_ls_weighting_details 'calc w=1/[\s^2^(Fo^2^)+(0.0781P)^2^+5.3697P] where P=(Fo^2^+2Fc^2^)/3'
_refine_ls_weighting_scheme calc
_refine_ls_wR_factor_gt 0.1219
_refine_ls_wR_factor_ref 0.1448
_reflns_number_gt 7362
_reflns_number_total 8713
_reflns_threshold_expression >2sigma(I)
_cod_data_source_file c2ce06418a.txt
_cod_data_source_block compound2
_cod_depositor_comments
;
The following automatic conversions were performed:

'_symmetry_cell_setting' value 'Monoclinic' changed to 'monoclinic'
according to /home/saulius/struct/CIF-dictionaries/cif_core.dic
dictionary named 'cif_core.dic' version 2.4.1 from 2010-06-29.

Automatic conversion script
Id: cif_fix_values 1891 2012-01-12 08:04:46Z andrius 
;
_cod_original_cell_volume 2727.1(19)
_cod_original_sg_symbol_H-M P21/n
_cod_database_code 7208050

loop_
_symmetry_equiv_pos_as_xyz
'x, y, z'
'-x+1/2, y+1/2, -z+1/2'
'-x, -y, -z'
'x-1/2, -y-1/2, z-1/2'

loop_
_atom_site_label
_atom_site_type_symbol
_atom_site_fract_x
_atom_site_fract_y
_atom_site_fract_z
_atom_site_U_iso_or_equiv
_atom_site_adp_type
_atom_site_occupancy
_atom_site_symmetry_multiplicity
_atom_site_calc_flag
C1 C 0.3884(4) 0.0986(3) 0.1915(2) 0.0171(8) Uani 1 1 d
C2 C 0.4577(3) 0.1868(4) 0.1555(2) 0.0168(7) Uani 1 1 d
C3 C 0.4755(4) 0.1492(4) 0.0792(2) 0.0179(8) Uani 1 1 d
C4 C 0.5847(4) 0.1471(4) 0.4274(2) 0.0180(8) Uani 1 1 d
C5 C 0.6889(4) 0.2100(3) 0.4035(2) 0.0151(7) Uani 1 1 d
C6 C 0.7970(4) 0.1532(4) 0.4361(2) 0.0169(8) Uani 1 1 d
C7 C 1.0176(4) 0.2055(4) 0.2166(2) 0.0215(9) Uani 1 1 d
C8 C 0.9126(3) 0.2368(3) 0.1677(2) 0.0162(7) Uani 1 1 d
C9 C 0.9079(4) 0.1658(4) 0.0994(2) 0.0177(8) Uani 1 1 d
Cu1 Cu 0.56393(5) 0.13034(4) 0.28547(3) 0.01877(13) Uani 1 1 d
Cu2 Cu 0.68972(4) 0.17603(5) 0.13626(3) 0.02250(14) Uani 1 1 d
Cu3 Cu 0.84210(5) 0.19297(5) 0.30149(3) 0.02208(14) Uani 1 1 d
La1 La 0.195623(18) 0.217572(19) 0.074526(11) 0.01414(9) Uani 1 1 d
O1 O 0.2894(3) 0.0809(3) 0.16565(16) 0.0219(6) Uani 1 1 d
O2 O 0.4345(3) 0.0492(3) 0.24451(17) 0.0258(7) Uani 1 1 d
O1W O 0.8949(4) 0.3706(4) 0.3619(2) 0.0407(9) Uani 1 1 d
O3 O 0.5599(2) 0.2070(2) 0.19302(16) 0.0172(6) Uani 1 1 d
O2W O 0.6868(6) 0.3547(5) 0.0841(3) 0.079(2) Uani 1 1 d
O4 O 0.3908(3) 0.1459(3) 0.03684(16) 0.0226(6) Uani 1 1 d
O3W O 0.6847(5) -0.0003(5) 0.2469(4) 0.080(2) Uani 1 1 d
O5 O 0.5756(3) 0.1241(3) 0.06567(18) 0.0292(8) Uani 1 1 d
O4W O 0.1694(3) 0.4125(3) 0.12387(19) 0.0310(8) Uani 1 1 d
O6 O 0.3844(3) 0.2798(2) 0.15095(16) 0.0185(6) Uani 1 1 d
O5W O 0.1812(3) 0.0073(3) 0.04329(18) 0.0257(7) Uani 1 1 d
O7 O 0.5306(3) 0.0890(3) 0.38115(16) 0.0251(7) Uani 1 1 d
O6W O 0.5076(4) 0.4143(4) 0.3826(3) 0.0522(12) Uani 1 1 d
O8 O 0.6885(3) 0.2146(2) 0.33080(15) 0.0168(6) Uani 1 1 d
O7W O 1.1157(4) 0.3863(4) 0.4217(2) 0.0502(12) Uani 1 1 d
O9 O 0.8698(3) 0.1234(3) 0.39408(17) 0.0287(8) Uani 1 1 d
O8W O 0.9075(5) -0.0623(4) 0.2593(3) 0.0614(14) Uani 1 1 d
O10 O 0.9977(3) 0.1767(4) 0.27952(18) 0.0326(8) Uani 1 1 d
O9W O 0.8279(4) 0.4136(4) -0.0171(3) 0.0620(14) Uani 1 1 d
O11 O 0.8132(3) 0.2244(3) 0.20216(16) 0.0208(6) Uani 1 1 d
O10W O 0.4720(6) 0.4559(5) 0.0870(3) 0.089(2) Uani 1 1 d
O12 O 0.5610(3) 0.1575(3) 0.48985(16) 0.0254(7) Uani 1 1 d
O11W O 1.2104(7) 0.1993(6) 0.3743(4) 0.091(2) Uani 1 1 d
O13 O 0.8062(3) 0.1411(3) 0.50160(16) 0.0226(6) Uani 1 1 d
O12W O 0.3825(7) 0.2767(5) 0.3057(4) 0.082(2) Uani 1 1 d
O14 O 0.6905(3) 0.3158(2) 0.43571(15) 0.0175(6) Uani 1 1 d
O13W O 0.3259(5) 0.4804(5) 0.2284(3) 0.0761(19) Uani 1 1 d
O15 O 1.1132(3) 0.2099(3) 0.19504(19) 0.0320(8) Uani 1 1 d
O16 O 0.9301(3) 0.3461(3) 0.1464(2) 0.0292(7) Uani 1 1 d
O17 O 0.8115(3) 0.1246(3) 0.08086(19) 0.0289(8) Uani 1 1 d
O18 O 0.9934(3) 0.1524(3) 0.06652(17) 0.0248(7) Uani 1 1 d

loop_
_atom_site_aniso_label
_atom_site_aniso_U_11
_atom_site_aniso_U_22
_atom_site_aniso_U_33
_atom_site_aniso_U_23
_atom_site_aniso_U_13
_atom_site_aniso_U_12
C1 0.0143(18) 0.0229(19) 0.0138(17) -0.0026(14) -0.0021(14) 0.0012(15)
C2 0.0086(17) 0.0262(19) 0.0153(17) 0.0011(15) -0.0017(13) 0.0020(15)
C3 0.0144(19) 0.0245(19) 0.0148(17) -0.0024(15) 0.0012(14) 0.0017(15)
C4 0.0149(18) 0.026(2) 0.0133(17) 0.0024(15) 0.0013(14) 0.0000(15)
C5 0.0149(18) 0.0204(18) 0.0100(16) -0.0012(13) 0.0007(13) -0.0001(14)
C6 0.0171(19) 0.0220(19) 0.0121(16) -0.0006(14) 0.0049(14) -0.0003(15)
C7 0.0134(19) 0.036(2) 0.0157(19) 0.0001(16) 0.0019(15) 0.0010(16)
C8 0.0112(17) 0.0233(19) 0.0144(17) 0.0015(15) 0.0023(14) -0.0017(14)
C9 0.0134(18) 0.025(2) 0.0150(17) -0.0013(15) 0.0046(14) 0.0010(15)
Cu1 0.0174(3) 0.0277(3) 0.0108(2) 0.00026(18) -0.00178(18) -0.0055(2)
Cu2 0.0092(2) 0.0382(3) 0.0202(3) -0.0071(2) 0.00168(19) -0.0006(2)
Cu3 0.0161(3) 0.0375(3) 0.0133(2) 0.0043(2) 0.0054(2) 0.0035(2)
La1 0.00966(13) 0.02309(14) 0.00966(12) 0.00106(7) 0.00055(8) -0.00106(8)
O1 0.0120(14) 0.0344(17) 0.0190(14) 0.0038(12) -0.0007(11) -0.0038(12)
O2 0.0224(16) 0.0298(16) 0.0236(15) 0.0060(13) -0.0096(13) -0.0075(13)
O1W 0.038(2) 0.046(2) 0.039(2) 0.0000(18) 0.0076(18) -0.0062(18)
O3 0.0082(13) 0.0283(15) 0.0149(13) 0.0019(11) -0.0003(10) -0.0024(11)
O2W 0.099(5) 0.068(4) 0.072(4) 0.031(3) 0.021(4) 0.026(3)
O4 0.0135(14) 0.0381(18) 0.0159(14) -0.0036(12) -0.0019(11) 0.0011(13)
O3W 0.045(3) 0.062(3) 0.131(6) -0.060(4) -0.016(3) 0.023(2)
O5 0.0123(15) 0.052(2) 0.0231(16) -0.0145(15) 0.0004(12) 0.0033(14)
O4W 0.0300(19) 0.0336(18) 0.0300(18) -0.0086(15) 0.0064(15) 0.0039(15)
O6 0.0132(14) 0.0227(14) 0.0192(14) -0.0007(11) -0.0003(11) 0.0036(11)
O5W 0.0254(17) 0.0272(16) 0.0242(16) -0.0049(13) -0.0015(13) 0.0010(13)
O7 0.0267(17) 0.0361(18) 0.0127(13) 0.0005(12) 0.0019(12) -0.0141(14)
O6W 0.039(2) 0.066(3) 0.051(3) -0.008(2) -0.002(2) 0.024(2)
O8 0.0135(14) 0.0295(15) 0.0075(12) -0.0005(10) 0.0011(10) -0.0007(11)
O7W 0.057(3) 0.062(3) 0.032(2) 0.003(2) 0.005(2) -0.018(2)
O9 0.0261(18) 0.0433(19) 0.0178(15) 0.0077(14) 0.0089(13) 0.0177(15)
O8W 0.064(3) 0.048(3) 0.069(3) -0.004(2) -0.011(3) 0.006(2)
O10 0.0178(16) 0.064(2) 0.0161(15) 0.0079(16) 0.0047(12) 0.0063(16)
O9W 0.039(3) 0.064(3) 0.085(4) 0.025(3) 0.018(3) 0.009(2)
O11 0.0143(14) 0.0331(17) 0.0154(14) -0.0008(12) 0.0040(11) 0.0012(12)
O10W 0.096(5) 0.085(4) 0.080(4) 0.026(3) -0.043(4) -0.053(4)
O12 0.0203(16) 0.0431(19) 0.0131(13) -0.0033(13) 0.0034(12) -0.0077(14)
O11W 0.079(5) 0.097(5) 0.095(5) -0.025(4) -0.015(4) 0.008(4)
O13 0.0217(16) 0.0329(17) 0.0132(13) 0.0011(12) 0.0009(12) 0.0075(13)
O12W 0.107(6) 0.070(4) 0.067(4) -0.016(3) -0.002(4) -0.002(4)
O14 0.0201(15) 0.0205(13) 0.0117(12) -0.0017(11) -0.0007(11) 0.0008(11)
O13W 0.044(3) 0.103(5) 0.081(4) -0.059(4) 0.000(3) 0.010(3)
O15 0.0162(16) 0.062(2) 0.0179(16) 0.0015(15) 0.0031(13) 0.0012(15)
O16 0.0292(19) 0.0233(16) 0.0359(19) 0.0012(14) 0.0087(15) -0.0033(13)
O17 0.0128(15) 0.046(2) 0.0285(17) -0.0189(15) 0.0050(13) -0.0047(14)
O18 0.0135(15) 0.0395(18) 0.0222(15) -0.0075(13) 0.0071(12) -0.0036(13)

loop_
_atom_type_symbol
_atom_type_description
_atom_type_scat_dispersion_real
_atom_type_scat_dispersion_imag
_atom_type_scat_source
C C 0.0033 0.0016 'International Tables Vol C Tables 4.2.6.8 and 6.1.1.4'
H H 0.0000 0.0000 'International Tables Vol C Tables 4.2.6.8 and 6.1.1.4'
Cu Cu 0.3201 1.2651 'International Tables Vol C Tables 4.2.6.8 and 6.1.1.4'
La La -0.2871 2.4523 'International Tables Vol C Tables 4.2.6.8 and 6.1.1.4'
O O 0.0106 0.0060 'International Tables Vol C Tables 4.2.6.8 and 6.1.1.4'

loop_
_geom_angle_atom_site_label_1
_geom_angle_atom_site_label_2
_geom_angle_atom_site_label_3
_geom_angle
_geom_angle_site_symmetry_1
_geom_angle_site_symmetry_3
O1 C1 O2 124.7(4) . .
O1 C1 C2 117.1(3) . .
O2 C1 C2 118.2(4) . .
O3 C2 O6 113.1(3) . .
O3 C2 C1 111.6(3) . .
O6 C2 C1 104.3(3) . .
O3 C2 C3 111.5(3) . .
O6 C2 C3 107.5(3) . .
C1 C2 C3 108.4(3) . .
O4 C3 O5 125.7(4) . .
O4 C3 C2 117.5(4) . .
O5 C3 C2 116.7(3) . .
O12 C4 O7 125.6(4) . .
O12 C4 C5 117.6(4) . .
O7 C4 C5 116.7(4) . .
O8 C5 O14 112.9(3) . .
O8 C5 C4 111.4(3) . .
O14 C5 C4 108.2(3) . .
O8 C5 C6 111.5(3) . .
O14 C5 C6 104.4(3) . .
C4 C5 C6 108.2(3) . .
O13 C6 O9 125.1(4) . .
O13 C6 C5 117.8(4) . .
O9 C6 C5 117.1(4) . .
O15 C7 O10 123.5(4) . .
O15 C7 C8 120.5(4) . .
O10 C7 C8 116.0(4) . .
O11 C8 O16 112.4(4) . .
O11 C8 C7 111.0(3) . .
O16 C8 C7 106.2(3) . .
O11 C8 C9 110.2(3) . .
O16 C8 C9 106.7(3) . .
C7 C8 C9 110.1(3) . .
O18 C9 O17 123.7(4) . .
O18 C9 C8 120.6(4) . .
O17 C9 C8 115.7(4) . .
O2 Cu1 O8 176.74(15) . .
O2 Cu1 O7 92.21(14) . .
O8 Cu1 O7 85.35(13) . .
O2 Cu1 O3 85.15(13) . .
O8 Cu1 O3 96.51(12) . .
O7 Cu1 O3 161.82(15) . .
O2 Cu1 O3W 90.33(17) . .
O8 Cu1 O3W 92.42(16) . .
O7 Cu1 O3W 106.5(2) . .
O3 Cu1 O3W 91.5(2) . .
O17 Cu2 O5 91.44(14) . .
O17 Cu2 O11 84.07(14) . .
O5 Cu2 O11 175.50(14) . .
O17 Cu2 O3 172.15(14) . .
O5 Cu2 O3 84.89(14) . .
O11 Cu2 O3 99.60(13) . .
O17 Cu2 O2W 93.6(2) . .
O5 Cu2 O2W 91.3(2) . .
O11 Cu2 O2W 88.7(2) . .
O3 Cu2 O2W 93.44(18) . .
O10 Cu3 O11 85.33(14) . .
O10 Cu3 O8 175.49(14) . .
O11 Cu3 O8 98.28(13) . .
O10 Cu3 O9 92.55(15) . .
O11 Cu3 O9 165.76(15) . .
O8 Cu3 O9 84.60(13) . .
O18 La1 O15 67.95(11) 1_455 1_455
O18 La1 O4W 100.26(12) 1_455 .
O15 La1 O4W 69.30(12) 1_455 .
O18 La1 O1 101.41(11) 1_455 .
O15 La1 O1 63.25(11) 1_455 .
O4W La1 O1 114.04(11) . .
O18 La1 O4 136.87(11) 1_455 .
O15 La1 O4 129.11(11) 1_455 .
O4W La1 O4 122.54(11) . .
O1 La1 O4 67.74(10) . .
O18 La1 O13 133.09(11) 1_455 4_565
O15 La1 O13 137.15(11) 1_455 4_565
O4W La1 O13 70.04(12) . 4_565
O1 La1 O13 124.82(10) . 4_565
O4 La1 O13 66.20(11) . 4_565
O18 La1 O5W 68.35(11) 1_455 .
O15 La1 O5W 98.24(12) 1_455 .
O4W La1 O5W 166.07(12) . .
O1 La1 O5W 62.73(10) . .
O4 La1 O5W 69.88(11) . .
O13 La1 O5W 123.45(11) 4_565 .
O18 La1 O14 86.12(10) 1_455 4_565
O15 La1 O14 153.95(11) 1_455 4_565
O4W La1 O14 120.25(11) . 4_565
O1 La1 O14 122.73(10) . 4_565
O4 La1 O14 68.89(9) . 4_565
O13 La1 O14 63.72(9) 4_565 4_565
O5W La1 O14 68.41(10) . 4_565
O18 La1 O12 67.60(11) 1_455 4_565
O15 La1 O12 108.34(11) 1_455 4_565
O4W La1 O12 67.00(12) . 4_565
O1 La1 O12 168.65(10) . 4_565
O4 La1 O12 121.97(10) . 4_565
O13 La1 O12 66.49(11) 4_565 4_565
O5W La1 O12 113.31(11) . 4_565
O14 La1 O12 61.16(10) 4_565 4_565
O18 La1 O6 150.85(10) 1_455 .
O15 La1 O6 82.98(11) 1_455 .
O4W La1 O6 70.03(10) . .
O1 La1 O6 61.39(10) . .
O4 La1 O6 61.79(10) . .
O13 La1 O6 70.94(10) 4_565 .
O5W La1 O6 115.81(9) . .
O14 La1 O6 122.76(10) 4_565 .
O12 La1 O6 127.11(10) 4_565 .
C1 O1 La1 119.6(3) . .
C1 O2 Cu1 111.2(3) . .
C2 O3 Cu2 111.6(3) . .
C2 O3 Cu1 109.8(3) . .
Cu2 O3 Cu1 114.73(15) . .
C3 O4 La1 120.0(3) . .
C3 O5 Cu2 113.3(3) . .
C2 O6 La1 106.5(2) . .
C4 O7 Cu1 112.1(3) . .
C5 O8 Cu3 109.8(2) . .
C5 O8 Cu1 111.8(2) . .
Cu3 O8 Cu1 119.41(15) . .
C6 O9 Cu3 111.1(3) . .
C7 O10 Cu3 114.2(3) . .
C8 O11 Cu3 112.4(2) . .
C8 O11 Cu2 110.5(2) . .
Cu3 O11 Cu2 129.95(18) . .
C4 O12 La1 118.1(3) . 4_666
C6 O13 La1 115.7(3) . 4_666
C5 O14 La1 106.4(2) . 4_666
C7 O15 La1 135.7(3) . 1_655
C9 O17 Cu2 113.7(3) . .
C9 O18 La1 137.3(3) . 1_655

loop_
_geom_bond_atom_site_label_1
_geom_bond_atom_site_label_2
_geom_bond_distance
_geom_bond_site_symmetry_2
C1 O1 1.254(5) .
C1 O2 1.265(5) .
C1 C2 1.539(6) .
C2 O3 1.382(5) .
C2 O6 1.427(5) .
C2 C3 1.545(6) .
C3 O4 1.241(5) .
C3 O5 1.263(5) .
C4 O12 1.241(5) .
C4 O7 1.267(5) .
C4 C5 1.543(6) .
C5 O8 1.380(5) .
C5 O14 1.429(5) .
C5 C6 1.544(6) .
C6 O13 1.249(5) .
C6 O9 1.262(5) .
C7 O15 1.227(6) .
C7 O10 1.280(5) .
C7 C8 1.545(6) .
C8 O11 1.387(5) .
C8 O16 1.414(5) .
C8 C9 1.558(6) .
C9 O18 1.232(5) .
C9 O17 1.271(5) .
Cu1 O2 1.939(3) .
Cu1 O8 1.948(3) .
Cu1 O7 1.949(3) .
Cu1 O3 1.986(3) .
Cu1 O3W 2.291(5) .
Cu2 O17 1.940(3) .
Cu2 O5 1.941(3) .
Cu2 O11 1.947(3) .
Cu2 O3 1.966(3) .
Cu2 O2W 2.396(6) .
Cu3 O10 1.920(4) .
Cu3 O11 1.930(3) .
Cu3 O8 1.948(3) .
Cu3 O9 1.959(3) .
La1 O18 2.509(3) 1_455
La1 O15 2.544(4) 1_455
La1 O4W 2.585(4) .
La1 O1 2.597(3) .
La1 O4 2.607(3) .
La1 O13 2.615(3) 4_565
La1 O5W 2.639(3) .
La1 O14 2.661(3) 4_565
La1 O12 2.663(3) 4_565
La1 O6 2.685(3) .
O12 La1 2.663(3) 4_666
O13 La1 2.615(3) 4_666
O14 La1 2.661(3) 4_666
O15 La1 2.544(4) 1_655
O18 La1 2.509(3) 1_655
